data_1569493
loop_
_publ_author_name
'Guo, Shen-Yi'
'Zhang, Zhuo-Ang'
'Tong, Shuo'
'Guo, Qing-Hui'
'Hua, Ruimao'
'Wang, Mei-Xiang'

_publ_section_title
;
 Tetrahomo corona[4]arene-based spirophanes: synthesis, structure, and
 properties.
;
_journal_issue 31
_journal_name_full 'Chemical science'
_journal_page_first 8393
_journal_page_last 8400
_journal_paper_doi 10.1039/d3sc02417b
_journal_volume 14
_journal_year 2023
_chemical_formula_moiety 'C64 H44 F8 N8 O10 S2, 2(C4 H8 O)'
_chemical_formula_sum 'C72 H60 F8 N8 O12 S2'
_chemical_formula_weight 1445.40
_space_group_crystal_system triclinic
_space_group_IT_number 2
_space_group_name_Hall '-P 1'
_space_group_name_H-M_alt 'P -1'
_atom_sites_solution_hydrogens mixed
_atom_sites_solution_primary dual
_audit_creation_date 2022-10-11
_audit_creation_method
;
Olex2 1.3
(compiled 2020.11.12 svn.r5f609507 for OlexSys, GUI svn.r6408)
;
_audit_update_record
;
2023-05-08 deposited with the CCDC.	2023-07-10 downloaded from the CCDC.
;
_cell_angle_alpha 101.412(3)
_cell_angle_beta 103.513(2)
_cell_angle_gamma 101.034(3)
_cell_formula_units_Z 1
_cell_length_a 8.8879(2)
_cell_length_b 13.4255(5)
_cell_length_c 14.8388(4)
_cell_measurement_reflns_used 13011
_cell_measurement_temperature 172.98(17)
_cell_measurement_theta_max 75.7500
_cell_measurement_theta_min 3.1380
_cell_volume 1634.29(9)
_computing_cell_refinement 'CrysAlisPro 1.171.42.55a (Rigaku OD, 2022)'
_computing_data_collection 'CrysAlisPro 1.171.42.55a (Rigaku OD, 2022)'
_computing_data_reduction 'CrysAlisPro 1.171.42.55a (Rigaku OD, 2022)'
_computing_molecular_graphics 'Olex2 1.3 (Dolomanov et al., 2009)'
_computing_publication_material 'Olex2 1.3 (Dolomanov et al., 2009)'
_computing_structure_refinement 'SHELXL 2018/3 (Sheldrick, 2015)'
_computing_structure_solution 'SHELXT 2018/2 (Sheldrick, 2018)'
_diffrn_ambient_environment N~2~
_diffrn_ambient_temperature 172.98(17)
_diffrn_detector 'Hybrid Pixel Array Detector'
_diffrn_detector_area_resol_mean 10.0000
_diffrn_detector_type HyPix
_diffrn_measured_fraction_theta_full 0.995
_diffrn_measured_fraction_theta_max 0.955
_diffrn_measurement_details
;
List of Runs (angles in degrees, time in seconds):

  # Type    Start    End  Width  t~exp~   \w     \q     \k     \f   Frames
#--------------------------------------------------------------------------
  1  \w    -45.00  23.00   0.50    0.61    --  -48.14  42.00 119.00  136
  2  \w   -119.00 -38.00   0.50    0.61    --  -48.14 -42.00 -32.00  162
  3  \w     38.00 120.00   0.50    0.61    --   48.14  42.00 119.00  164
  4  \w    -23.00  49.00   0.50    0.61    --   48.14 -42.00 -32.00  144
  5  \w   -175.00 -93.00   0.50    2.44    -- -104.00 -42.00 -32.00  164
  6  \w     97.00 178.00   0.50    2.44    --  106.93  42.00 119.00  162
  7  \w   -120.00 -73.00   0.50    0.61    --  -48.14-125.00 -90.00   94
  8  \w   -120.00 -73.00   0.50    0.61    --  -48.14-125.00 -60.00   94
  9  \w    -23.00  62.00   0.50    0.61    --   48.14 -57.00-150.00  170
 10  \w    -23.00  62.00   0.50    0.61    --   48.14 -57.00  90.00  170
 11  \w     19.00  95.00   0.50    0.61    --   48.14-125.00-150.00  152
 12  \w   -175.00 -93.00   0.50    2.44    -- -104.00 -38.00 120.00  164
 13  \w    -64.00 -32.00   0.50    2.44    -- -104.00  57.00  90.00   64
 14  \w   -175.00 -93.00   0.50    2.44    -- -104.00 -19.00  60.00  164
 15  \w   -103.00 -32.00   0.50    2.44    -- -104.00  77.00  30.00  142
 16  \w   -175.00 -86.50   0.50    2.44    -- -104.00 -99.00 -60.00  177
 17  \w   -111.00 -32.00   0.50    2.44    -- -104.00 125.00-180.00  158
 18  \w    -64.00 -32.00   0.50    2.44    -- -104.00  57.00 -30.00   64
 19  \w    -64.00 -32.00   0.50    2.44    -- -104.00  57.00  60.00   64
 20  \w   -107.00 -32.00   0.50    2.44    -- -104.00 110.00  -7.95  150
 21  \w     35.00 111.00   0.50    2.44    --  106.93-125.00  60.00  152
 22  \w     35.00 106.00   0.50    2.44    --  106.93 -99.00  90.00  142
 23  \w     35.00 106.00   0.50    2.44    --  106.93 -99.00 -60.00  142
 24  \w     96.00 178.00   0.50    2.44    --  106.93  19.00-150.00  164
 25  \w     35.00 106.00   0.50    2.44    --  106.93 -99.00 120.00  142
 26  \w     35.00  68.00   0.50    2.44    --  106.93 -57.00  90.00   66
 27  \w     35.00  68.00   0.50    2.44    --  106.93 -57.00-150.00   66
 28  \w     85.00 178.00   0.50    2.44    --  106.93  77.00 -30.00  186
 29  \w     35.00 111.00   0.50    2.44    --  106.93-125.00 -60.00  152
 30  \w     35.00 106.00   0.50    2.44    --  106.93 -99.00 -30.00  142
 31  \w     35.00 106.00   0.50    2.44    --  106.93 -99.00-180.00  142
 32  \w     35.00 111.00   0.50    2.44    --  106.93-125.00 150.00  152
 33  \w     35.00 108.00   0.50    2.44    --  106.93-109.00 -79.23  146
 34  \w     35.00 106.00   0.50    2.44    --  106.93 -99.00-150.00  142
 35  \w     80.00 178.00   0.50    2.44    --  106.93 125.00 -60.00  196
 36  \w     35.00  68.00   0.50    2.44    --  106.93 -57.00 120.00   66
 37  \w     27.00 120.00   0.50    0.61    --   48.14  77.00 -60.00  186
 38  \w     34.00 120.00   0.50    0.61    --   48.14  57.00  30.00  172
 39  \w     27.00  86.00   0.50    0.61    --   48.14  77.00-120.00  118
 40  \w     27.00 120.00   0.50    0.61    --   48.14  77.00-180.00  186
;
_diffrn_measurement_device 'four-circle diffractometer'
_diffrn_measurement_device_type 'XtaLAB Synergy R, DW system, HyPix'
_diffrn_measurement_method '\w scans'
_diffrn_orient_matrix_type 'CrysAlisPro convention (1999,Acta A55,543-557)'
_diffrn_orient_matrix_UB_11 -0.0425754000
_diffrn_orient_matrix_UB_12 0.1016894000
_diffrn_orient_matrix_UB_13 0.0425012000
_diffrn_orient_matrix_UB_21 0.1790701000
_diffrn_orient_matrix_UB_22 0.0556723000
_diffrn_orient_matrix_UB_23 0.0407350000
_diffrn_orient_matrix_UB_31 -0.0026857000
_diffrn_orient_matrix_UB_32 0.0342343000
_diffrn_orient_matrix_UB_33 -0.0933965000
_diffrn_radiation_monochromator mirror
_diffrn_radiation_probe x-ray
_diffrn_radiation_type 'Cu K\a'
_diffrn_radiation_wavelength 1.54184
_diffrn_reflns_av_R_equivalents 0.0892
_diffrn_reflns_av_unetI/netI 0.0660
_diffrn_reflns_Laue_measured_fraction_full 0.995
_diffrn_reflns_Laue_measured_fraction_max 0.955
_diffrn_reflns_limit_h_max 11
_diffrn_reflns_limit_h_min -11
_diffrn_reflns_limit_k_max 16
_diffrn_reflns_limit_k_min -16
_diffrn_reflns_limit_l_max 14
_diffrn_reflns_limit_l_min -18
_diffrn_reflns_number 29356
_diffrn_reflns_point_group_measured_fraction_full 0.995
_diffrn_reflns_point_group_measured_fraction_max 0.955
_diffrn_reflns_theta_full 67.684
_diffrn_reflns_theta_max 78.324
_diffrn_reflns_theta_min 3.167
_diffrn_source 'Rotating-anode X-ray tube'
_diffrn_source_type 'Rigaku (Cu) X-ray Source'
_exptl_absorpt_coefficient_mu 1.558
_exptl_absorpt_correction_T_max 1.00000
_exptl_absorpt_correction_T_min 0.30331
_exptl_absorpt_correction_type multi-scan
_exptl_absorpt_process_details
;
CrysAlisPro 1.171.42.55a (Rigaku Oxford Diffraction, 2022)
Empirical absorption correction using spherical harmonics,
implemented in SCALE3 ABSPACK scaling algorithm.
;
_exptl_crystal_colour 'clear red'
_exptl_crystal_density_diffrn 1.469
_exptl_crystal_description block
_exptl_crystal_F_000 748
_exptl_crystal_size_max 0.1
_exptl_crystal_size_mid 0.05
_exptl_crystal_size_min 0.05
_refine_diff_density_max 0.525
_refine_diff_density_min -0.411
_refine_diff_density_rms 0.090
_refine_ls_extinction_method none
_refine_ls_goodness_of_fit_ref 1.103
_refine_ls_hydrogen_treatment mixed
_refine_ls_matrix_type full
_refine_ls_number_parameters 460
_refine_ls_number_reflns 6698
_refine_ls_number_restraints 90
_refine_ls_restrained_S_all 1.118
_refine_ls_R_factor_all 0.1457
_refine_ls_R_factor_gt 0.1171
_refine_ls_shift/su_max 0.000
_refine_ls_shift/su_mean 0.000
_refine_ls_structure_factor_coef Fsqd
_refine_ls_weighting_details 'w=1/[\s^2^(Fo^2^)+(0.0742P)^2^+8.7297P] where P=(Fo^2^+2Fc^2^)/3'
_refine_ls_weighting_scheme calc
_refine_ls_wR_factor_gt 0.2816
_refine_ls_wR_factor_ref 0.2904
_reflns_Friedel_coverage 0.000
_reflns_number_gt 5586
_reflns_number_total 6698
_reflns_threshold_expression 'I > 2\s(I)'
_cod_data_source_file d3sc02417b2.cif
_cod_data_source_block gsy1392a1_auto
_cod_depositor_comments 'Adding full bibliography for 1569486--1569506.cif.'
_cod_database_code 1569493
_shelx_shelxl_version_number 2018/3
_chemical_oxdiff_formula 'C H O N S'
_shelx_space_group_comment
;
The symmetry employed for this shelxl refinement is uniquely defined
by the following loop, which should always be used as a source of
symmetry information in preference to the above space-group names.
They are only intended as comments.
;
_reflns_odcompleteness_completeness 99.90
_reflns_odcompleteness_iscentric 1
_reflns_odcompleteness_theta 66.97
_olex2_refinement_description
;
1. Fixed Uiso
 At 1.2 times of:
  All C(H) groups, All C(H,H) groups, All C(H,H,H,H) groups, All O(H,H) groups
2. Restrained distances
 C013-N00B
 1.335 with sigma of 0.005
 N00V-N00W
 1.325 with sigma of 0.005
 C015-N00E
 1.335 with sigma of 0.005
 C013-N00W
 1.335 with sigma of 0.005
 C015-N00V
 1.335 with sigma of 0.005
 N00B-N00E
 1.325 with sigma of 0.005
3. Rigid bond restraints
 N00V, N00W, C013, N00E, C015, N00B
 with sigma for 1-2 distances of 0.01 and sigma for 1-3 distances of 0.01
4. Uiso/Uaniso restraints and constraints
N00V \\sim N00W \\sim C013 \\sim N00B \\sim N00E \\sim C015: within 2A with
sigma of 0.02 and sigma for terminal atoms of 0.04 within 2A
Uanis(N00V) \\sim Ueq, Uanis(N00W) \\sim Ueq, Uanis(C013) \\sim Ueq,
Uanis(N00B) \\sim Ueq, Uanis(N00E) \\sim Ueq, Uanis(C015) \\sim Ueq: with sigma
of 0.01 and sigma for terminal atoms of 0.02
5. Others
 Fixed Sof: S001(0.5) S002(0.5) H01E(0.5) H01F(0.5) H01C(0.5) H01D(0.5)
 O1(0.5) O2(0.5)
6.a Secondary CH2 refined with riding coordinates:
 C00S(H00C,H00D), C00U(H00E,H00F), C00Z(H00G,H00H), C011(H01A,H01B), C012(H01E,
 H01F), C012(H01C,H01D), C01A(H01I,H01J), C01D(H01K,H01L), C01E(H01M,H01N),
 C01F(H01O,H01P)
6.b Aromatic/amide H refined with riding coordinates:
 C00I(H00I), C00K(H00K), C014(H014), C016(H016), C018(H018), C00X(H00X),
 C01C(H01G), C01B(H01H), C019(H019), C010(H010)
6.c Fitted hexagon refined as free rotating group:
 C014(C016,C018,C00X,C00L,C00Q), C01C(C01B,C019,C010,C00Y,C017)
;
_olex2_submission_special_instructions 'No special instructions were received'
_oxdiff_exptl_absorpt_empirical_details
;
Empirical correction (ABSPACK) includes:
- Absorption correction using spherical harmonics
- Frame scaling
;
_oxdiff_exptl_absorpt_empirical_full_max 4.091
_oxdiff_exptl_absorpt_empirical_full_min 0.537

loop_
_space_group_symop_operation_xyz
'x, y, z'
'-x, -y, -z'

loop_
_atom_site_label
_atom_site_type_symbol
_atom_site_fract_x
_atom_site_fract_y
_atom_site_fract_z
_atom_site_U_iso_or_equiv
_atom_site_adp_type
_atom_site_occupancy
_atom_site_site_symmetry_order
_atom_site_calc_flag
_atom_site_refinement_flags_posn
_atom_site_refinement_flags_adp
_atom_site_refinement_flags_occupancy
_atom_site_disorder_assembly
_atom_site_disorder_group
S001 S 0.3518(10) 0.5371(8) 0.2858(7) 0.0410(12) Uani 0.5 1 d . . P A -1
S002 S -0.0117(9) 0.2362(7) -0.0465(6) 0.0412(11) Uani 0.5 1 d . . P B 1
F003 F 0.5696(4) 0.9014(3) 0.4666(2) 0.0503(9) Uani 1 1 d . . . . .
F004 F 1.1114(4) 0.9308(3) 0.3545(3) 0.0513(9) Uani 1 1 d . . . . .
F005 F 0.8980(4) 1.0268(3) 0.2847(3) 0.0554(9) Uani 1 1 d . . . . .
F006 F 0.7755(4) 0.7935(3) 0.5287(3) 0.0549(9) Uani 1 1 d . . . . .
O007 O 0.4849(4) 0.7923(3) 0.1538(3) 0.0435(9) Uani 1 1 d . . . . .
O008 O 0.6213(4) 1.0185(3) 0.3312(3) 0.0453(10) Uani 1 1 d . . . . .
O009 O 0.9682(5) 0.6076(3) 0.2846(3) 0.0487(10) Uani 1 1 d . . . . .
O00A O 1.0448(5) 0.7981(4) 0.4827(3) 0.0492(10) Uani 1 1 d . . . . .
N00B N 0.2436(6) 0.4997(4) 0.1044(3) 0.0486(12) Uani 1 1 d D U . . .
C00C C 0.7238(6) 0.9646(4) 0.3701(4) 0.0399(12) Uani 1 1 d . . . . .
C00D C 0.9743(6) 0.9180(4) 0.3813(4) 0.0388(12) Uani 1 1 d . . . . .
N00E N 0.1579(6) 0.4275(3) 0.0242(4) 0.0520(12) Uani 1 1 d D U . . .
C00F C 0.5778(6) 0.6747(4) 0.2369(4) 0.0363(11) Uani 1 1 d . . . . .
O00G O 0.4671(6) 0.3190(5) 0.0830(4) 0.0773(16) Uani 1 1 d . . . . .
C00H C 0.8083(7) 0.8514(5) 0.4687(4) 0.0411(12) Uani 1 1 d . . . . .
C00I C 0.6958(7) 0.6264(4) 0.2715(4) 0.0404(12) Uani 1 1 d . . . . .
H00I H 0.678776 0.580796 0.311594 0.048 Uiso 1 1 calc R U . . .
C00J C 0.6016(6) 0.7410(4) 0.1785(4) 0.0389(12) Uani 1 1 d . . . . .
C00K C 0.7403(7) 0.7531(5) 0.1479(4) 0.0404(12) Uani 1 1 d . . . . .
H00K H 0.753395 0.794662 0.104025 0.048 Uiso 1 1 calc R U . . .
C00M C 0.8669(6) 0.9692(5) 0.3455(4) 0.0399(12) Uani 1 1 d . . . . .
C00N C 0.8585(6) 0.7044(4) 0.1815(4) 0.0382(12) Uani 1 1 d . . . . .
C00O C 0.8404(7) 0.6448(4) 0.2472(4) 0.0402(12) Uani 1 1 d . . . . .
C00P C 0.7013(6) 0.9060(5) 0.4345(4) 0.0395(12) Uani 1 1 d . . . . .
C00R C 1.0110(7) 0.7152(6) 0.1498(4) 0.0454(14) Uani 1 1 d . . . . .
C00S C 0.9649(8) 0.5689(6) 0.3680(5) 0.0546(16) Uani 1 1 d . . . . .
H00C H 0.913985 0.492676 0.347892 0.066 Uiso 1 1 calc R U . . .
H00D H 0.899976 0.604217 0.403335 0.066 Uiso 1 1 calc R U . . .
C00T C 0.9499(6) 0.8552(5) 0.4434(4) 0.0394(12) Uani 1 1 d . . . . .
C00U C 0.4501(6) 0.9664(5) 0.3012(4) 0.0424(13) Uani 1 1 d . . . . .
H00E H 0.399840 0.993597 0.350673 0.051 Uiso 1 1 calc R U . . .
H00F H 0.435234 0.889952 0.293791 0.051 Uiso 1 1 calc R U . . .
N00V N 0.1159(7) 0.3029(5) 0.1161(5) 0.0762(17) Uani 1 1 d D U . . .
N00W N 0.2035(8) 0.3738(5) 0.1959(5) 0.0775(18) Uani 1 1 d D U . . .
C00Z C 0.5251(7) 0.8820(5) 0.1159(4) 0.0428(13) Uani 1 1 d . . . . .
H00G H 0.525512 0.858366 0.048418 0.051 Uiso 1 1 calc R U . . .
H00H H 0.632822 0.925986 0.153499 0.051 Uiso 1 1 calc R U . . .
C011 C 1.1823(7) 0.7835(5) 0.4501(5) 0.0467(14) Uani 1 1 d . . . . .
H01A H 1.272536 0.846417 0.480355 0.056 Uiso 1 1 calc R U . . .
H01B H 1.156137 0.772899 0.379724 0.056 Uiso 1 1 calc R U . . .
C012 C 0.4242(7) 0.6588(5) 0.2669(5) 0.0462(14) Uani 1 1 d . . . . .
H01E H 0.440165 0.710412 0.328138 0.055 Uiso 0.5 1 calc R U P A 1
H01F H 0.337845 0.670859 0.217731 0.055 Uiso 0.5 1 calc R U P A 1
H01C H 0.339944 0.671585 0.216924 0.055 Uiso 0.5 1 calc R U P A -1
H01D H 0.441607 0.713034 0.326719 0.055 Uiso 0.5 1 calc R U P A -1
C013 C 0.2650(8) 0.4683(5) 0.1851(4) 0.0542(15) Uani 1 1 d D U . . .
C014 C 0.3226(5) 0.9647(4) 0.0375(2) 0.0567(17) Uani 1 1 d G . . . .
H014 H 0.342570 0.935866 -0.021132 0.068 Uiso 1 1 calc R U . . .
C016 C 0.2143(5) 1.0268(4) 0.0387(3) 0.070(2) Uani 1 1 d G . . . .
H016 H 0.160240 1.040452 -0.019124 0.084 Uiso 1 1 calc R U . . .
C018 C 0.1851(4) 1.0690(3) 0.1244(4) 0.066(2) Uani 1 1 d G . . . .
H018 H 0.111079 1.111498 0.125199 0.080 Uiso 1 1 calc R U . . .
C00X C 0.2642(5) 1.0491(3) 0.2089(3) 0.0557(17) Uani 1 1 d G . . . .
H00X H 0.244246 1.077957 0.267515 0.067 Uiso 1 1 calc R U . . .
C00L C 0.3725(4) 0.9870(3) 0.2077(2) 0.0414(13) Uani 1 1 d G . . . .
C00Q C 0.4017(4) 0.9448(3) 0.1220(3) 0.0420(13) Uani 1 1 d G . . . .
C015 C 0.1001(7) 0.3322(4) 0.0339(5) 0.0588(16) Uani 1 1 d D U . . .
C01A C 0.5790(9) 0.3969(6) 0.0644(6) 0.067(2) Uani 1 1 d . . . . .
H01I H 0.585146 0.467192 0.103676 0.081 Uiso 1 1 calc R U . . .
H01J H 0.547419 0.397222 -0.004082 0.081 Uiso 1 1 calc R U . . .
C01C C 1.1818(5) 0.5025(3) 0.4569(3) 0.066(2) Uani 1 1 d G . . . .
H01G H 1.116181 0.433584 0.427098 0.079 Uiso 1 1 calc R U . . .
C01B C 1.3276(6) 0.5174(4) 0.5241(3) 0.074(3) Uani 1 1 d G . . . .
H01H H 1.361734 0.458614 0.540156 0.089 Uiso 1 1 calc R U . . .
C019 C 1.4236(4) 0.6182(4) 0.5678(3) 0.072(2) Uani 1 1 d G . . . .
H019 H 1.523308 0.628326 0.613678 0.087 Uiso 1 1 calc R U . . .
C010 C 1.3737(4) 0.7041(3) 0.5443(3) 0.0550(17) Uani 1 1 d G . . . .
H010 H 1.439330 0.773008 0.574143 0.066 Uiso 1 1 calc R U . . .
C00Y C 1.2279(4) 0.6892(3) 0.4771(3) 0.0452(14) Uani 1 1 d G . . . .
C017 C 1.1319(4) 0.5884(3) 0.4335(3) 0.0509(15) Uani 1 1 d G . . . .
C01D C 0.7371(10) 0.3700(7) 0.0901(8) 0.083(3) Uani 1 1 d . . . . .
H01K H 0.756432 0.328385 0.032834 0.100 Uiso 1 1 calc R U . . .
H01L H 0.825257 0.434359 0.118141 0.100 Uiso 1 1 calc R U . . .
C01E C 0.5529(12) 0.2896(10) 0.1622(7) 0.100(3) Uani 1 1 d . . . . .
H01M H 0.508223 0.214688 0.157607 0.120 Uiso 1 1 calc R U . . .
H01N H 0.544689 0.332148 0.222636 0.120 Uiso 1 1 calc R U . . .
C01F C 0.7250(13) 0.3074(9) 0.1615(9) 0.114(4) Uani 1 1 d . . . . .
H01O H 0.797126 0.346515 0.225575 0.137 Uiso 1 1 calc R U . . .
H01P H 0.752568 0.239857 0.142022 0.137 Uiso 1 1 calc R U . . .
O1 O 0.012(3) 0.248(2) -0.0637(18) 0.070(8) Uani 0.5 1 d . . P B -1
O2 O 0.376(3) 0.551(2) 0.2786(19) 0.065(8) Uani 0.5 1 d . . P A 1
H00A H 1.038(10) 0.646(7) 0.129(6) 0.078 Uiso 1 1 d . U . . .
H00B H 1.096(10) 0.765(6) 0.204(6) 0.078 Uiso 1 1 d . U . . .

loop_
_atom_site_aniso_label
_atom_site_aniso_U_11
_atom_site_aniso_U_22
_atom_site_aniso_U_33
_atom_site_aniso_U_23
_atom_site_aniso_U_13
_atom_site_aniso_U_12
S001 0.0404(19) 0.057(3) 0.032(2) 0.017(2) 0.0105(17) 0.021(2)
S002 0.027(2) 0.043(2) 0.048(2) 0.0010(16) 0.0108(19) 0.0072(17)
F003 0.0389(17) 0.069(2) 0.051(2) 0.0113(17) 0.0227(15) 0.0234(16)
F004 0.0318(16) 0.064(2) 0.068(2) 0.0214(18) 0.0256(16) 0.0171(15)
F005 0.0383(18) 0.066(2) 0.069(2) 0.026(2) 0.0199(17) 0.0136(17)
F006 0.0445(19) 0.077(3) 0.059(2) 0.0282(19) 0.0272(17) 0.0244(18)
O007 0.035(2) 0.052(2) 0.055(2) 0.0218(19) 0.0190(18) 0.0236(18)
O008 0.0275(18) 0.043(2) 0.061(3) 0.0110(19) 0.0066(17) 0.0090(16)
O009 0.047(2) 0.056(3) 0.045(2) 0.017(2) 0.0057(18) 0.022(2)
O00A 0.041(2) 0.067(3) 0.057(3) 0.025(2) 0.0250(19) 0.031(2)
N00B 0.056(3) 0.054(3) 0.057(3) 0.030(2) 0.034(2) 0.024(2)
C00C 0.029(3) 0.038(3) 0.047(3) 0.001(2) 0.008(2) 0.009(2)
C00D 0.027(2) 0.044(3) 0.042(3) 0.003(2) 0.011(2) 0.007(2)
N00E 0.049(3) 0.048(3) 0.073(3) 0.024(2) 0.035(2) 0.013(2)
C00F 0.032(3) 0.035(3) 0.037(3) 0.000(2) 0.009(2) 0.009(2)
O00G 0.058(3) 0.102(4) 0.077(4) 0.031(3) 0.027(3) 0.012(3)
C00H 0.038(3) 0.046(3) 0.038(3) 0.005(2) 0.015(2) 0.008(2)
C00I 0.043(3) 0.037(3) 0.040(3) 0.006(2) 0.009(2) 0.014(2)
C00J 0.035(3) 0.046(3) 0.035(3) 0.003(2) 0.009(2) 0.019(2)
C00K 0.039(3) 0.055(3) 0.033(3) 0.011(2) 0.014(2) 0.020(3)
C00M 0.033(3) 0.046(3) 0.042(3) 0.011(2) 0.014(2) 0.008(2)
C00N 0.035(3) 0.045(3) 0.033(3) 0.003(2) 0.009(2) 0.012(2)
C00O 0.039(3) 0.039(3) 0.037(3) 0.003(2) 0.005(2) 0.014(2)
C00P 0.031(3) 0.048(3) 0.038(3) 0.001(2) 0.014(2) 0.013(2)
C00R 0.037(3) 0.064(4) 0.038(3) 0.012(3) 0.012(2) 0.017(3)
C00S 0.051(4) 0.056(4) 0.055(4) 0.026(3) 0.005(3) 0.011(3)
C00T 0.028(2) 0.048(3) 0.041(3) 0.003(2) 0.011(2) 0.016(2)
C00U 0.029(3) 0.046(3) 0.051(3) 0.006(3) 0.014(2) 0.010(2)
N00V 0.066(4) 0.074(4) 0.134(5) 0.069(3) 0.062(3) 0.038(3)
N00W 0.082(4) 0.091(4) 0.111(4) 0.074(3) 0.064(3) 0.045(3)
C00Z 0.038(3) 0.059(4) 0.040(3) 0.021(3) 0.016(2) 0.020(3)
C011 0.032(3) 0.054(3) 0.055(4) 0.004(3) 0.015(3) 0.018(3)
C012 0.043(3) 0.043(3) 0.052(3) 0.001(3) 0.019(3) 0.011(3)
C013 0.069(4) 0.071(3) 0.065(3) 0.048(3) 0.051(3) 0.046(3)
C014 0.037(3) 0.076(5) 0.067(4) 0.042(4) 0.011(3) 0.017(3)
C016 0.042(4) 0.086(5) 0.099(6) 0.063(5) 0.016(4) 0.020(4)
C018 0.034(3) 0.056(4) 0.126(7) 0.048(4) 0.025(4) 0.024(3)
C00X 0.041(3) 0.043(3) 0.097(5) 0.031(4) 0.030(3) 0.018(3)
C00L 0.025(2) 0.043(3) 0.064(4) 0.021(3) 0.015(2) 0.014(2)
C00Q 0.033(3) 0.050(3) 0.053(3) 0.028(3) 0.015(2) 0.017(2)
C015 0.043(3) 0.052(3) 0.104(4) 0.034(3) 0.042(3) 0.025(3)
C01A 0.057(4) 0.064(4) 0.074(5) -0.001(4) 0.027(4) 0.005(3)
C01C 0.073(5) 0.084(5) 0.065(4) 0.038(4) 0.030(4) 0.045(4)
C01B 0.080(5) 0.117(7) 0.075(5) 0.062(5) 0.043(4) 0.075(5)
C019 0.049(4) 0.131(8) 0.056(4) 0.037(5) 0.019(3) 0.051(5)
C010 0.036(3) 0.096(5) 0.043(3) 0.023(3) 0.016(3) 0.031(3)
C00Y 0.033(3) 0.070(4) 0.041(3) 0.013(3) 0.015(2) 0.026(3)
C017 0.052(4) 0.064(4) 0.049(3) 0.025(3) 0.014(3) 0.030(3)
C01D 0.056(5) 0.071(5) 0.116(7) -0.001(5) 0.035(5) 0.014(4)
C01E 0.079(6) 0.156(10) 0.076(6) 0.050(7) 0.027(5) 0.026(6)
C01F 0.083(7) 0.094(8) 0.134(10) 0.013(7) -0.014(7) 0.020(6)
O1 0.031(8) 0.073(13) 0.093(17) -0.014(10) 0.021(7) 0.012(7)
O2 0.086(15) 0.060(10) 0.035(9) 0.008(7) 0.010(8) 0.000(8)

loop_
_atom_type_symbol
_atom_type_description
_atom_type_scat_dispersion_real
_atom_type_scat_dispersion_imag
_atom_type_scat_source
C C 0.0181 0.0091 'International Tables Vol C Tables 4.2.6.8 and 6.1.1.4'
H H 0.0000 0.0000 'International Tables Vol C Tables 4.2.6.8 and 6.1.1.4'
F F 0.0727 0.0534 'International Tables Vol C Tables 4.2.6.8 and 6.1.1.4'
N N 0.0311 0.0180 'International Tables Vol C Tables 4.2.6.8 and 6.1.1.4'
O O 0.0492 0.0322 'International Tables Vol C Tables 4.2.6.8 and 6.1.1.4'
S S 0.3331 0.5567 'International Tables Vol C Tables 4.2.6.8 and 6.1.1.4'

loop_
_geom_angle_atom_site_label_1
_geom_angle_atom_site_label_2
_geom_angle_atom_site_label_3
_geom_angle
_geom_angle_site_symmetry_1
_geom_angle_site_symmetry_3
_geom_angle_publ_flag
C013 S001 C012 103.6(6) . . ?
C015 S002 C00R 100.7(5) . 2_665 ?
C00J O007 C00Z 117.5(4) . . ?
C00C O008 C00U 117.0(4) . . ?
C00O O009 C00S 116.4(5) . . ?
C00T O00A C011 120.3(5) . . ?
N00E N00B C013 116.4(5) . . ?
O008 C00C C00M 118.8(5) . . ?
O008 C00C C00P 125.8(5) . . ?
C00P C00C C00M 115.4(5) . . ?
F004 C00D C00T 120.2(5) . . ?
C00M C00D F004 116.8(5) . . ?
C00M C00D C00T 123.0(5) . . ?
N00B N00E C015 116.4(5) . . ?
C00I C00F C012 120.1(5) . . ?
C00J C00F C00I 120.3(5) . . ?
C00J C00F C012 119.5(5) . . ?
C01E O00G C01A 105.8(7) . . ?
F006 C00H C00P 119.0(5) . . ?
F006 C00H C00T 119.0(5) . . ?
C00P C00H C00T 122.0(5) . . ?
C00F C00I H00I 120.0 . . ?
C00F C00I C00O 120.1(5) . . ?
C00O C00I H00I 120.0 . . ?
O007 C00J C00F 116.7(5) . . ?
O007 C00J C00K 123.5(5) . . ?
C00F C00J C00K 119.8(5) . . ?
C00J C00K H00K 119.9 . . ?
C00N C00K C00J 120.1(5) . . ?
C00N C00K H00K 119.9 . . ?
F005 C00M C00C 118.5(5) . . ?
F005 C00M C00D 119.4(5) . . ?
C00D C00M C00C 122.1(5) . . ?
C00K C00N C00O 119.9(5) . . ?
C00K C00N C00R 121.8(5) . . ?
C00O C00N C00R 118.3(5) . . ?
O009 C00O C00I 123.9(5) . . ?
O009 C00O C00N 116.8(5) . . ?
C00N C00O C00I 119.4(5) . . ?
F003 C00P C00C 119.7(5) . . ?
F003 C00P C00H 117.8(5) . . ?
C00H C00P C00C 122.4(5) . . ?
S002 C00R H00A 100(5) 2_665 . ?
S002 C00R H00B 107(5) 2_665 . ?
C00N C00R S002 117.3(5) . 2_665 ?
C00N C00R H00A 114(5) . . ?
C00N C00R H00B 106(5) . . ?
H00A C00R H00B 113(6) . . ?
O009 C00S H00C 109.4 . . ?
O009 C00S H00D 109.4 . . ?
O009 C00S C017 111.1(5) . . ?
H00C C00S H00D 108.0 . . ?
C017 C00S H00C 109.4 . . ?
C017 C00S H00D 109.4 . . ?
O00A C00T C00D 129.1(5) . . ?
O00A C00T C00H 115.9(5) . . ?
C00H C00T C00D 115.0(5) . . ?
O008 C00U H00E 109.8 . . ?
O008 C00U H00F 109.8 . . ?
O008 C00U C00L 109.3(4) . . ?
H00E C00U H00F 108.3 . . ?
C00L C00U H00E 109.8 . . ?
C00L C00U H00F 109.8 . . ?
N00W N00V C015 117.3(6) . . ?
N00V N00W C013 115.6(6) . . ?
O007 C00Z H00G 110.0 . . ?
O007 C00Z H00H 110.0 . . ?
O007 C00Z C00Q 108.3(4) . . ?
H00G C00Z H00H 108.4 . . ?
C00Q C00Z H00G 110.0 . . ?
C00Q C00Z H00H 110.0 . . ?
O00A C011 H01A 110.0 . . ?
O00A C011 H01B 110.0 . . ?
O00A C011 C00Y 108.4(5) . . ?
H01A C011 H01B 108.4 . . ?
C00Y C011 H01A 110.0 . . ?
C00Y C011 H01B 110.0 . . ?
S001 C012 H01E 105.4 . . ?
S001 C012 H01F 106.9 . . ?
S001 C012 H01C 108.0 . . ?
S001 C012 H01D 108.0 . . ?
C00F C012 S001 117.2(5) . . ?
C00F C012 H01E 109.5 . . ?
C00F C012 H01F 109.5 . . ?
C00F C012 H01C 108.0 . . ?
C00F C012 H01D 108.0 . . ?
H01E C012 H01F 108.1 . . ?
H01E C012 H01C 108.5 . . ?
H01E C012 H01D 2.6 . . ?
H01F C012 H01C 1.5 . . ?
H01F C012 H01D 106.8 . . ?
H01C C012 H01D 107.2 . . ?
O2 C012 S001 6.4(12) . . ?
O2 C012 C00F 110.9(10) . . ?
O2 C012 H01E 109.5 . . ?
O2 C012 H01F 109.5 . . ?
O2 C012 H01C 110.5 . . ?
O2 C012 H01D 112.1 . . ?
S001 C013 O2 11.3(13) . . ?
N00B C013 S001 126.2(6) . . ?
N00B C013 N00W 127.5(6) . . ?
N00B C013 O2 116.7(11) . . ?
N00W C013 S001 106.0(6) . . ?
N00W C013 O2 115.8(11) . . ?
C016 C014 H014 120.0 . . ?
C016 C014 C00Q 120.0 . . ?
C00Q C014 H014 120.0 . . ?
C014 C016 H016 120.0 . . ?
C018 C016 C014 120.0 . . ?
C018 C016 H016 120.0 . . ?
C016 C018 H018 120.0 . . ?
C016 C018 C00X 120.0 . . ?
C00X C018 H018 120.0 . . ?
C018 C00X H00X 120.0 . . ?
C018 C00X C00L 120.0 . . ?
C00L C00X H00X 120.0 . . ?
C00X C00L C00U 117.0(3) . . ?
C00Q C00L C00U 122.9(3) . . ?
C00Q C00L C00X 120.0 . . ?
C014 C00Q C00Z 116.9(3) . . ?
C00L C00Q C00Z 123.0(3) . . ?
C00L C00Q C014 120.0 . . ?
S002 C015 O1 14.9(9) . . ?
N00E C015 S002 126.9(6) . . ?
N00E C015 N00V 126.6(6) . . ?
N00E C015 O1 114.0(10) . . ?
N00V C015 S002 106.4(5) . . ?
N00V C015 O1 119.4(10) . . ?
O00G C01A H01I 110.4 . . ?
O00G C01A H01J 110.4 . . ?
O00G C01A C01D 106.6(7) . . ?
H01I C01A H01J 108.6 . . ?
C01D C01A H01I 110.4 . . ?
C01D C01A H01J 110.4 . . ?
C01B C01C H01G 120.0 . . ?
C01B C01C C017 120.0 . . ?
C017 C01C H01G 120.0 . . ?
C01C C01B H01H 120.0 . . ?
C01C C01B C019 120.0 . . ?
C019 C01B H01H 120.0 . . ?
C01B C019 H019 120.0 . . ?
C01B C019 C010 120.0 . . ?
C010 C019 H019 120.0 . . ?
C019 C010 H010 120.0 . . ?
C00Y C010 C019 120.0 . . ?
C00Y C010 H010 120.0 . . ?
C010 C00Y C011 118.3(3) . . ?
C010 C00Y C017 120.0 . . ?
C017 C00Y C011 121.6(3) . . ?
C01C C017 C00S 117.8(4) . . ?
C00Y C017 C00S 121.9(4) . . ?
C00Y C017 C01C 120.0 . . ?
C01A C01D H01K 110.8 . . ?
C01A C01D H01L 110.8 . . ?
H01K C01D H01L 108.8 . . ?
C01F C01D C01A 105.0(8) . . ?
C01F C01D H01K 110.8 . . ?
C01F C01D H01L 110.8 . . ?
O00G C01E H01M 110.1 . . ?
O00G C01E H01N 110.1 . . ?
O00G C01E C01F 108.2(8) . . ?
H01M C01E H01N 108.4 . . ?
C01F C01E H01M 110.1 . . ?
C01F C01E H01N 110.1 . . ?
C01D C01F C01E 104.4(8) . . ?
C01D C01F H01O 110.9 . . ?
C01D C01F H01P 110.9 . . ?
C01E C01F H01O 110.9 . . ?
C01E C01F H01P 110.9 . . ?
H01O C01F H01P 108.9 . . ?
C012 O2 C013 114.4(16) . . ?

loop_
_geom_bond_atom_site_label_1
_geom_bond_atom_site_label_2
_geom_bond_distance
_geom_bond_site_symmetry_2
_geom_bond_publ_flag
S001 C012 1.739(12) . ?
S001 C013 1.525(12) . ?
S002 C00R 1.782(9) 2_665 ?
S002 C015 1.555(11) . ?
F003 C00P 1.359(6) . ?
F004 C00D 1.359(6) . ?
F005 C00M 1.343(7) . ?
F006 C00H 1.339(7) . ?
O007 C00J 1.371(6) . ?
O007 C00Z 1.446(7) . ?
O008 C00C 1.364(7) . ?
O008 C00U 1.468(6) . ?
O009 C00O 1.371(7) . ?
O009 C00S 1.438(7) . ?
O00A C00T 1.354(7) . ?
O00A C011 1.448(6) . ?
N00B N00E 1.331(4) . ?
N00B C013 1.332(4) . ?
C00C C00M 1.397(7) . ?
C00C C00P 1.378(8) . ?
C00D C00M 1.350(8) . ?
C00D C00T 1.392(8) . ?
N00E C015 1.333(4) . ?
C00F C00I 1.387(8) . ?
C00F C00J 1.382(8) . ?
C00F C012 1.522(8) . ?
O00G C01A 1.416(9) . ?
O00G C01E 1.415(10) . ?
C00H C00P 1.373(8) . ?
C00H C00T 1.390(7) . ?
C00I H00I 0.9500 . ?
C00I C00O 1.404(8) . ?
C00J C00K 1.402(8) . ?
C00K H00K 0.9500 . ?
C00K C00N 1.388(8) . ?
C00N C00O 1.397(8) . ?
C00N C00R 1.526(8) . ?
C00R H00A 1.01(8) . ?
C00R H00B 0.99(8) . ?
C00S H00C 0.9900 . ?
C00S H00D 0.9900 . ?
C00S C017 1.514(7) . ?
C00U H00E 0.9900 . ?
C00U H00F 0.9900 . ?
C00U C00L 1.501(7) . ?
N00V N00W 1.324(5) . ?
N00V C015 1.340(5) . ?
N00W C013 1.338(4) . ?
C00Z H00G 0.9900 . ?
C00Z H00H 0.9900 . ?
C00Z C00Q 1.514(6) . ?
C011 H01A 0.9900 . ?
C011 H01B 0.9900 . ?
C011 C00Y 1.499(7) . ?
C012 H01E 0.9900 . ?
C012 H01F 0.9900 . ?
C012 H01C 0.9900 . ?
C012 H01D 0.9900 . ?
C012 O2 1.49(3) . ?
C013 O2 1.57(3) . ?
C014 H014 0.9500 . ?
C014 C016 1.3900 . ?
C014 C00Q 1.3900 . ?
C016 H016 0.9500 . ?
C016 C018 1.3900 . ?
C018 H018 0.9500 . ?
C018 C00X 1.3900 . ?
C00X H00X 0.9500 . ?
C00X C00L 1.3900 . ?
C00L C00Q 1.3900 . ?
C015 O1 1.57(3) . ?
C01A H01I 0.9900 . ?
C01A H01J 0.9900 . ?
C01A C01D 1.500(11) . ?
C01C H01G 0.9500 . ?
C01C C01B 1.3900 . ?
C01C C017 1.3900 . ?
C01B H01H 0.9500 . ?
C01B C019 1.3900 . ?
C019 H019 0.9500 . ?
C019 C010 1.3900 . ?
C010 H010 0.9500 . ?
C010 C00Y 1.3900 . ?
C00Y C017 1.3900 . ?
C01D H01K 0.9900 . ?
C01D H01L 0.9900 . ?
C01D C01F 1.487(15) . ?
C01E H01M 0.9900 . ?
C01E H01N 0.9900 . ?
C01E C01F 1.505(14) . ?
C01F H01O 0.9900 . ?
C01F H01P 0.9900 . ?

loop_
_geom_torsion_atom_site_label_1
_geom_torsion_atom_site_label_2
_geom_torsion_atom_site_label_3
_geom_torsion_atom_site_label_4
_geom_torsion
_geom_torsion_site_symmetry_1
_geom_torsion_site_symmetry_2
_geom_torsion_site_symmetry_3
_geom_torsion_site_symmetry_4
_geom_torsion_publ_flag
S001 C012 O2 C013 99(12) . . . . ?
S001 C013 O2 C012 -140(7) . . . . ?
F004 C00D C00M F005 1.6(8) . . . . ?
F004 C00D C00M C00C -178.1(5) . . . . ?
F004 C00D C00T O00A -2.1(9) . . . . ?
F004 C00D C00T C00H 177.6(5) . . . . ?
F006 C00H C00P F003 2.6(8) . . . . ?
F006 C00H C00P C00C -177.9(5) . . . . ?
F006 C00H C00T O00A 0.2(8) . . . . ?
F006 C00H C00T C00D -179.5(5) . . . . ?
O007 C00J C00K C00N 175.3(5) . . . . ?
O007 C00Z C00Q C014 -125.0(4) . . . . ?
O007 C00Z C00Q C00L 58.8(5) . . . . ?
O008 C00C C00M F005 0.2(8) . . . . ?
O008 C00C C00M C00D 179.9(5) . . . . ?
O008 C00C C00P F003 -2.2(8) . . . . ?
O008 C00C C00P C00H 178.2(5) . . . . ?
O008 C00U C00L C00X -112.7(4) . . . . ?
O008 C00U C00L C00Q 68.9(5) . . . . ?
O009 C00S C017 C01C -123.5(4) . . . . ?
O009 C00S C017 C00Y 62.9(6) . . . . ?
O00A C011 C00Y C010 -114.0(4) . . . . ?
O00A C011 C00Y C017 69.2(5) . . . . ?
N00B N00E C015 S002 175.8(6) . . . . ?
N00B N00E C015 N00V 2.0(9) . . . . ?
N00B N00E C015 O1 -175.5(10) . . . . ?
N00B C013 O2 C012 9(2) . . . . ?
C00C O008 C00U C00L -139.4(5) . . . . ?
N00E N00B C013 S001 -177.1(6) . . . . ?
N00E N00B C013 N00W -3.9(9) . . . . ?
N00E N00B C013 O2 175.6(11) . . . . ?
C00F C00I C00O O009 174.2(5) . . . . ?
C00F C00I C00O C00N -5.7(8) . . . . ?
C00F C00J C00K C00N -4.5(8) . . . . ?
C00F C012 O2 C013 -89.6(15) . . . . ?
O00G C01A C01D C01F -24.8(9) . . . . ?
O00G C01E C01F C01D 12.0(12) . . . . ?
C00I C00F C00J O007 -174.8(5) . . . . ?
C00I C00F C00J C00K 5.1(8) . . . . ?
C00I C00F C012 S001 -33.9(8) . . . . ?
C00I C00F C012 O2 -35.0(13) . . . . ?
C00J O007 C00Z C00Q -163.1(4) . . . . ?
C00J C00F C00I C00O 0.0(8) . . . . ?
C00J C00F C012 S001 148.9(6) . . . . ?
C00J C00F C012 O2 147.8(12) . . . . ?
C00J C00K C00N C00O -1.1(8) . . . . ?
C00J C00K C00N C00R 179.8(5) . . . . ?
C00K C00N C00O O009 -173.7(5) . . . . ?
C00K C00N C00O C00I 6.2(8) . . . . ?
C00K C00N C00R S002 -15.6(9) . . . 2_665 ?
C00M C00C C00P F003 176.5(5) . . . . ?
C00M C00C C00P C00H -3.0(8) . . . . ?
C00M C00D C00T O00A 178.3(6) . . . . ?
C00M C00D C00T C00H -2.0(8) . . . . ?
C00O O009 C00S C017 -147.5(5) . . . . ?
C00O C00N C00R S002 165.4(5) . . . 2_665 ?
C00P C00C C00M F005 -178.6(5) . . . . ?
C00P C00C C00M C00D 1.0(8) . . . . ?
C00P C00H C00T O00A 179.7(5) . . . . ?
C00P C00H C00T C00D 0.0(8) . . . . ?
C00R S002 C015 N00E 8.3(8) 2_665 . . . ?
C00R S002 C015 N00V -176.9(5) 2_665 . . . ?
C00R S002 C015 O1 -24(5) 2_665 . . . ?
C00R C00N C00O O009 5.3(7) . . . . ?
C00R C00N C00O C00I -174.8(5) . . . . ?
C00S O009 C00O C00I -14.5(8) . . . . ?
C00S O009 C00O C00N 165.4(5) . . . . ?
C00T O00A C011 C00Y -159.6(5) . . . . ?
C00T C00D C00M F005 -178.8(5) . . . . ?
C00T C00D C00M C00C 1.5(9) . . . . ?
C00T C00H C00P F003 -177.0(5) . . . . ?
C00T C00H C00P C00C 2.6(9) . . . . ?
C00U O008 C00C C00M 139.8(5) . . . . ?
C00U O008 C00C C00P -41.5(8) . . . . ?
C00U C00L C00Q C00Z -5.6(5) . . . . ?
C00U C00L C00Q C014 178.3(4) . . . . ?
N00V N00W C013 S001 176.9(6) . . . . ?
N00V N00W C013 N00B 2.6(10) . . . . ?
N00V N00W C013 O2 -176.9(11) . . . . ?
N00W N00V C015 S002 -178.1(6) . . . . ?
N00W N00V C015 N00E -3.3(10) . . . . ?
N00W N00V C015 O1 174.1(11) . . . . ?
N00W C013 O2 C012 -171.9(11) . . . . ?
C00Z O007 C00J C00F 163.4(5) . . . . ?
C00Z O007 C00J C00K -16.4(8) . . . . ?
C011 O00A C00T C00D -9.8(9) . . . . ?
C011 O00A C00T C00H 170.5(5) . . . . ?
C011 C00Y C017 C00S -9.8(5) . . . . ?
C011 C00Y C017 C01C 176.8(4) . . . . ?
C012 S001 C013 N00B -4.1(8) . . . . ?
C012 S001 C013 N00W -178.6(5) . . . . ?
C012 S001 C013 O2 31(6) . . . . ?
C012 C00F C00I C00O -177.2(5) . . . . ?
C012 C00F C00J O007 2.4(7) . . . . ?
C012 C00F C00J C00K -177.7(5) . . . . ?
C013 S001 C012 C00F -80.9(6) . . . . ?
C013 S001 C012 O2 -72(11) . . . . ?
C013 N00B N00E C015 1.4(8) . . . . ?
C014 C016 C018 C00X 0.0 . . . . ?
C016 C014 C00Q C00Z -176.4(4) . . . . ?
C016 C014 C00Q C00L 0.0 . . . . ?
C016 C018 C00X C00L 0.0 . . . . ?
C018 C00X C00L C00U -178.4(4) . . . . ?
C018 C00X C00L C00Q 0.0 . . . . ?
C00X C00L C00Q C00Z 176.2(4) . . . . ?
C00X C00L C00Q C014 0.0 . . . . ?
C00Q C014 C016 C018 0.0 . . . . ?
C015 N00V N00W C013 0.9(9) . . . . ?
C01A O00G C01E C01F -27.9(11) . . . . ?
C01A C01D C01F C01E 7.6(11) . . . . ?
C01C C01B C019 C010 0.0 . . . . ?
C01B C01C C017 C00S -173.6(5) . . . . ?
C01B C01C C017 C00Y 0.0 . . . . ?
C01B C019 C010 C00Y 0.0 . . . . ?
C019 C010 C00Y C011 -176.9(4) . . . . ?
C019 C010 C00Y C017 0.0 . . . . ?
C010 C00Y C017 C00S 173.4(5) . . . . ?
C010 C00Y C017 C01C 0.0 . . . . ?
C017 C01C C01B C019 0.0 . . . . ?
C01E O00G C01A C01D 32.7(9) . . . . ?
